data_4320928
loop_
_publ_author_name
'Albert Escuer'
'Mohamed A. S. Goher'
'Franz A. Mautner'
'Ramon Vicente'

_publ_section_title
;
 Three New Polynuclear Copper(II) Complexes with the Symmetric
 [Cu(\m1,1-N3)2Cu]2+ Core and Pyridine Derivatives: Syntheses, Structure,
 and Magnetic Behavior
;
_journal_name_full 'Inorganic Chemistry'
_journal_page_first 2107
_journal_page_last 2112
_journal_paper_doi 10.1021/ic991135c
_journal_volume 39
_journal_year 2000
_chemical_formula_sum 'C20 H28 Cu3 N22 O6'
_chemical_formula_weight 863.26
_chemical_name_common '[Cu3(N3)6(Methyl-Isonicotinate)2(DMF)2]'
_chemical_name_systematic
;
 ?
;
_space_group_IT_number 14
_symmetry_cell_setting monoclinic
_symmetry_space_group_name_Hall '-P 2yn'
_symmetry_space_group_name_H-M 'P 1 21/n 1'
_atom_sites_solution_hydrogens geom
_atom_sites_solution_primary direct
_atom_sites_solution_secondary difmap
_audit_creation_method SHELXL
_cell_angle_alpha 90.00
_cell_angle_beta 102.81(2)
_cell_angle_gamma 90.00
_cell_formula_units_Z 2
_cell_length_a 7.755(2)
_cell_length_b 14.680(5)
_cell_length_c 15.810(5)
_cell_measurement_reflns_used 24
_cell_measurement_temperature 293(2)
_cell_measurement_theta_max 14.0
_cell_measurement_theta_min 7.0
_cell_volume 1755.1(9)
_computing_molecular_graphics 'SHELXTL/PC v.5.03 (Siemens Ind. Aut.)'
_computing_publication_material 'SHELXTL/PC v.5.03 (Siemens Ind. Aut.)'
_computing_structure_refinement 'SHELXL-93 (Sheldrick, 1993)'
_computing_structure_solution 'SHELXS-86 (Sheldrick, 1990)'
_diffrn_ambient_temperature 293(2)
_diffrn_measurement_device 'mod. STOE 4-circle diffractometer'
_diffrn_measurement_method 'Omega-Scan; delta Omega: 1.25 deg.'
_diffrn_radiation_monochromator graphite
_diffrn_radiation_source 'fine-focus sealed tube'
_diffrn_radiation_type MoK\a
_diffrn_radiation_wavelength 0.71069
_diffrn_reflns_av_R_equivalents 0.0427
_diffrn_reflns_av_sigmaI/netI 0.0809
_diffrn_reflns_limit_h_max 9
_diffrn_reflns_limit_h_min -6
_diffrn_reflns_limit_k_max 11
_diffrn_reflns_limit_k_min -18
_diffrn_reflns_limit_l_max 20
_diffrn_reflns_limit_l_min -20
_diffrn_reflns_number 4361
_diffrn_reflns_theta_max 26.98
_diffrn_reflns_theta_min 2.77
_diffrn_standards_decay_% 3
_diffrn_standards_interval_count 100
_diffrn_standards_interval_time '1 h'
_diffrn_standards_number '3 (1 1 4, -1 -2 -1, 2 2 -2)'
_exptl_absorpt_coefficient_mu 1.870
_exptl_absorpt_correction_T_max 1.000
_exptl_absorpt_correction_T_min 0.449
_exptl_absorpt_correction_type DIFABS
_exptl_crystal_colour black
_exptl_crystal_density_diffrn 1.634
_exptl_crystal_density_meas 1.61(3)
_exptl_crystal_density_method 'suspension method'
_exptl_crystal_description prism
_exptl_crystal_F_000 874
_exptl_crystal_size_max 0.40
_exptl_crystal_size_mid 0.25
_exptl_crystal_size_min 0.20
_refine_diff_density_max 0.373
_refine_diff_density_min -0.656
_refine_diff_density_rms 0.077
_refine_ls_extinction_method none
_refine_ls_goodness_of_fit_all 0.912
_refine_ls_goodness_of_fit_obs 0.986
_refine_ls_hydrogen_treatment noref
_refine_ls_matrix_type full
_refine_ls_number_parameters 243
_refine_ls_number_reflns 3625
_refine_ls_number_restraints 0
_refine_ls_restrained_S_all 0.912
_refine_ls_restrained_S_obs 0.986
_refine_ls_R_factor_all 0.0958
_refine_ls_R_factor_obs 0.0481
_refine_ls_shift/esd_max -0.047
_refine_ls_shift/esd_mean 0.001
_refine_ls_structure_factor_coef Fsqd
_refine_ls_weighting_details 'w=1/[\s^2^(Fo^2^)+(0.0746P)^2^+0.0000P] where P=(Fo^2^+2Fc^2^)/3'
_refine_ls_weighting_scheme calc
_refine_ls_wR_factor_all 0.1276
_refine_ls_wR_factor_obs 0.1073
_reflns_number_observed 2270
_reflns_number_total 3625
_reflns_observed_criterion >2sigma(I)
_cod_data_source_file ic991135c_3.cif
_cod_data_source_block gh31
_cod_depositor_comments
;
The following automatic conversions were performed:

'_symmetry_cell_setting' value 'Monoclinic' changed to 'monoclinic'
according to the built-in table from CIF Core dictionary named
'cif_core.dic' version 2.4.1 from 2010-06-29.

Automatic conversion script
Id: cif_fix_values 1646 2011-03-28 12:23:43Z adriana 

The following automatic conversions were performed:

'_refine_ls_weighting_scheme' value 'calc
w=1/[\s^2^(Fo^2^)+(0.0746P)^2^+0.0000P] where P=(Fo^2^+2Fc^2^)/3' was
changed to 'calc'. New tag '_refine_ls_weighting_details' was
created. The value of the new tag was set to
'w=1/[\s^2^(Fo^2^)+(0.0746P)^2^+0.0000P] where P=(Fo^2^+2Fc^2^)/3'.

Automatic conversion script
Id: cif_fix_values 3143 2015-03-26 13:38:13Z robertas 
;
_cod_database_code 4320928

loop_
_symmetry_equiv_pos_as_xyz
'x, y, z'
'-x+1/2, y+1/2, -z+1/2'
'-x, -y, -z'
'x-1/2, -y-1/2, z-1/2'

loop_
_atom_site_aniso_label
_atom_site_aniso_U_11
_atom_site_aniso_U_22
_atom_site_aniso_U_33
_atom_site_aniso_U_23
_atom_site_aniso_U_13
_atom_site_aniso_U_12
Cu1 0.0360(4) 0.0385(4) 0.0388(4) -0.0043(3) 0.0110(3) -0.0072(3)
N11 0.043(2) 0.044(2) 0.044(2) -0.013(2) 0.015(2) -0.009(2)
N12 0.046(2) 0.045(2) 0.044(2) 0.003(2) 0.008(2) -0.003(2)
N13 0.103(4) 0.081(4) 0.055(3) -0.032(3) 0.006(3) -0.016(3)
N21 0.041(2) 0.035(2) 0.042(2) -0.003(2) 0.008(2) -0.005(2)
N22 0.043(2) 0.047(2) 0.043(2) -0.008(2) 0.011(2) -0.007(2)
N23 0.080(3) 0.055(3) 0.080(4) -0.002(3) 0.020(3) 0.014(2)
O3 0.054(2) 0.085(3) 0.051(2) 0.013(2) -0.003(2) -0.011(2)
C8 0.065(3) 0.054(3) 0.041(3) 0.004(3) 0.009(3) -0.007(3)
N2 0.062(2) 0.058(2) 0.039(2) 0.002(2) 0.001(2) 0.004(2)
C9 0.081(4) 0.107(5) 0.073(4) -0.001(4) -0.020(4) 0.001(4)
C10 0.127(6) 0.061(4) 0.077(5) -0.003(3) 0.025(4) 0.002(4)
N31 0.049(2) 0.044(2) 0.085(3) -0.014(2) 0.029(2) -0.010(2)
N32 0.042(2) 0.045(2) 0.033(2) 0.004(2) 0.006(2) 0.004(2)
N33 0.042(2) 0.092(3) 0.069(3) 0.016(3) 0.012(2) -0.006(2)
Cu2 0.0356(3) 0.0377(3) 0.0452(3) -0.0052(3) 0.0115(2) -0.0060(2)
N1 0.039(2) 0.039(2) 0.034(2) -0.001(2) 0.007(2) -0.0034(15)
C1 0.054(3) 0.052(3) 0.035(3) 0.003(2) 0.009(2) -0.008(2)
C2 0.064(3) 0.046(3) 0.045(3) 0.019(2) 0.006(2) -0.010(2)
C3 0.047(2) 0.034(2) 0.042(3) 0.002(2) 0.001(2) -0.002(2)
C4 0.054(3) 0.044(3) 0.037(3) -0.001(2) 0.001(2) 0.001(2)
C5 0.052(2) 0.034(2) 0.041(3) 0.009(2) 0.011(2) -0.001(2)
C6 0.065(3) 0.040(3) 0.065(4) 0.001(3) 0.007(3) -0.008(2)
O1 0.149(4) 0.058(2) 0.086(3) 0.022(2) -0.003(3) -0.046(3)
O2 0.085(3) 0.044(2) 0.070(3) -0.009(2) -0.003(2) -0.014(2)
C7 0.100(5) 0.049(3) 0.109(6) -0.024(4) -0.004(4) -0.025(3)

loop_
_atom_site_label
_atom_site_type_symbol
_atom_site_fract_x
_atom_site_fract_y
_atom_site_fract_z
_atom_site_U_iso_or_equiv
_atom_site_thermal_displace_type
_atom_site_occupancy
_atom_site_calc_flag
_atom_site_refinement_flags
_atom_site_disorder_group
Cu1 Cu 0.0000 0.0000 0.0000 0.0373(2) Uani 1 d S .
N11 N 0.1600(5) -0.0403(3) -0.0751(3) 0.0425(9) Uani 1 d . .
N12 N 0.1213(5) -0.0906(3) -0.1377(3) 0.0452(9) Uani 1 d . .
N13 N 0.0895(7) -0.1397(4) -0.1952(3) 0.081(2) Uani 1 d . .
N21 N 0.1399(4) 0.1153(2) -0.0006(2) 0.0396(8) Uani 1 d . .
N22 N 0.0650(5) 0.1879(3) -0.0154(3) 0.0442(9) Uani 1 d . .
N23 N -0.0011(6) 0.2577(3) -0.0274(3) 0.0713(13) Uani 1 d . .
O3 O 0.1494(4) 0.1398(3) -0.1992(2) 0.0655(10) Uani 1 d . .
C8 C 0.0038(7) 0.1236(4) -0.2454(3) 0.0539(13) Uani 1 d . .
H8 H -0.0262(68) 0.0685(36) -0.2600(35) 0.060(16) Uiso 1 d . .
N2 N -0.1185(5) 0.1842(3) -0.2756(3) 0.0545(10) Uani 1 d . .
C9 C -0.2906(9) 0.1582(5) -0.3249(5) 0.092(2) Uani 1 d . .
H9A H -0.3179(28) 0.1924(25) -0.3780(15) 0.124(16) Uiso 1 calc R .
H9B H -0.3777(12) 0.1707(30) -0.2918(13) 0.124(16) Uiso 1 calc R .
H9C H -0.2910(20) 0.0943(9) -0.3379(27) 0.124(16) Uiso 1 calc R .
C10 C -0.0918(10) 0.2795(4) -0.2514(4) 0.088(2) Uani 1 d . .
H10A H -0.1493(62) 0.2928(10) -0.2049(24) 0.155(19) Uiso 1 calc R .
H10B H -0.1409(66) 0.3171(4) -0.3005(11) 0.155(19) Uiso 1 calc R .
H10C H 0.0325(10) 0.2916(10) -0.2328(34) 0.155(19) Uiso 1 calc R .
N31 N 0.4852(5) 0.0032(3) -0.1201(3) 0.0571(11) Uani 1 d . .
N32 N 0.6270(5) 0.0306(3) -0.1250(2) 0.0405(8) Uani 1 d . .
N33 N 0.7661(5) 0.0534(3) -0.1301(3) 0.0676(13) Uani 1 d . .
Cu2 Cu 0.30990(6) 0.07231(3) -0.07433(4) 0.0391(2) Uani 1 d . .
N1 N 0.4538(4) 0.1864(2) -0.0482(2) 0.0375(8) Uani 1 d . .
C1 C 0.4698(6) 0.2471(3) -0.1088(3) 0.0472(11) Uani 1 d . .
H1 H 0.4210(6) 0.2337(3) -0.1667(3) 0.053(7) Uiso 1 calc R .
C2 C 0.5557(6) 0.3288(3) -0.0887(3) 0.0530(12) Uani 1 d . .
H2 H 0.5641(6) 0.3698(3) -0.1325(3) 0.053(7) Uiso 1 calc R .
C3 C 0.6295(6) 0.3496(3) -0.0034(3) 0.0426(10) Uani 1 d . .
C4 C 0.6194(6) 0.2857(3) 0.0587(3) 0.0463(11) Uani 1 d . .
H4 H 0.6718(6) 0.2964(3) 0.1166(3) 0.053(7) Uiso 1 calc R .
C5 C 0.5308(6) 0.2057(3) 0.0340(3) 0.0423(10) Uani 1 d . .
H5 H 0.5242(6) 0.1629(3) 0.0766(3) 0.053(7) Uiso 1 calc R .
C6 C 0.7175(7) 0.4405(3) 0.0182(4) 0.0576(13) Uani 1 d . .
O1 O 0.7198(7) 0.4984(3) -0.0344(3) 0.102(2) Uani 1 d . .
O2 O 0.7885(5) 0.4482(2) 0.1018(3) 0.0694(11) Uani 1 d . .
C7 C 0.8748(9) 0.5344(4) 0.1323(5) 0.090(2) Uani 1 d . .
H7A H 0.9793(39) 0.5415(17) 0.1098(28) 0.136(17) Uiso 1 calc R .
H7B H 0.9067(62) 0.5345(15) 0.1946(5) 0.136(17) Uiso 1 calc R .
H7C H 0.7951(26) 0.5839(5) 0.1126(29) 0.136(17) Uiso 1 calc R .

loop_
_atom_type_symbol
_atom_type_description
_atom_type_scat_dispersion_real
_atom_type_scat_dispersion_imag
_atom_type_scat_source
C C 0.0033 0.0016 'International Tables Vol C Tables 4.2.6.8 and 6.1.1.4'
H H 0.0000 0.0000 'International Tables Vol C Tables 4.2.6.8 and 6.1.1.4'
N N 0.0061 0.0033 'International Tables Vol C Tables 4.2.6.8 and 6.1.1.4'
O O 0.0106 0.0060 'International Tables Vol C Tables 4.2.6.8 and 6.1.1.4'
Cu Cu 0.3201 1.2651 'International Tables Vol C Tables 4.2.6.8 and 6.1.1.4'

loop_
_geom_angle_atom_site_label_1
_geom_angle_atom_site_label_2
_geom_angle_atom_site_label_3
_geom_angle
_geom_angle_site_symmetry_1
_geom_angle_site_symmetry_3
_geom_angle_publ_flag
N11 Cu1 N11 180.0 . 3 ?
N11 Cu1 N21 80.75(15) . . yes
N11 Cu1 N21 99.25(15) 3 . ?
N11 Cu1 N21 99.25(15) . 3 ?
N11 Cu1 N21 80.75(15) 3 3 ?
N21 Cu1 N21 180.0 . 3 ?
N12 N11 Cu1 126.3(3) . . yes
N12 N11 Cu2 122.6(3) . . yes
Cu1 N11 Cu2 100.8(2) . . yes
N13 N12 N11 177.7(5) . . yes
N22 N21 Cu1 120.3(3) . . yes
N22 N21 Cu2 120.3(3) . . yes
Cu1 N21 Cu2 99.2(2) . . yes
N23 N22 N21 177.7(5) . . yes
N11 Cu1 N33 92.1(2) . 1_455 yes
N21 Cu1 N33 91.5(2) . 1_455 yes
C8 O3 Cu2 132.6(3) . . yes
O3 C8 N2 125.7(5) . . yes
O3 C8 H8 120.1(36) . . ?
N2 C8 H8 114.2(36) . . ?
C8 N2 C9 121.8(5) . . yes
C8 N2 C10 120.5(5) . . yes
C9 N2 C10 117.3(5) . . yes
N2 C9 H9A 109.5(3) . . ?
N2 C9 H9B 109.5(4) . . ?
H9A C9 H9B 109.5 . . ?
N2 C9 H9C 109.5(3) . . ?
H9A C9 H9C 109.5 . . ?
H9B C9 H9C 109.5 . . ?
N2 C10 H10A 109.5(3) . . ?
N2 C10 H10B 109.5(3) . . ?
H10A C10 H10B 109.5 . . ?
N2 C10 H10C 109.5(3) . . ?
H10A C10 H10C 109.5 . . ?
H10B C10 H10C 109.5 . . ?
N32 N31 Cu2 125.2(3) . . yes
N33 N32 N31 177.1(5) . . yes
N31 Cu2 N1 96.24(15) . . yes
N31 Cu2 N11 91.12(15) . . yes
N1 Cu2 N11 168.19(14) . . yes
N31 Cu2 N21 163.5(2) . . yes
N1 Cu2 N21 91.39(14) . . yes
N11 Cu2 N21 79.24(14) . . yes
N31 Cu2 O3 101.1(2) . . yes
N1 Cu2 O3 89.29(14) . . yes
N11 Cu2 O3 98.37(15) . . yes
N21 Cu2 O3 93.50(14) . . yes
C1 N1 C5 117.7(4) . . yes
C1 N1 Cu2 123.1(3) . . yes
C5 N1 Cu2 119.1(3) . . yes
N1 C1 C2 122.3(4) . . yes
N1 C1 H1 118.8(3) . . ?
C2 C1 H1 118.8(3) . . ?
C1 C2 C3 119.6(4) . . yes
C1 C2 H2 120.2(3) . . ?
C3 C2 H2 120.2(3) . . ?
C4 C3 C2 118.1(4) . . yes
C4 C3 C6 122.7(4) . . yes
C2 C3 C6 119.2(4) . . yes
C5 C4 C3 119.1(4) . . yes
C5 C4 H4 120.4(3) . . ?
C3 C4 H4 120.4(3) . . ?
N1 C5 C4 123.1(4) . . yes
N1 C5 H5 118.5(2) . . ?
C4 C5 H5 118.5(3) . . ?
O1 C6 O2 124.8(5) . . yes
O1 C6 C3 123.4(5) . . yes
O2 C6 C3 111.8(4) . . yes
C6 O2 C7 117.6(5) . . yes
O2 C7 H7A 109.5(3) . . ?
O2 C7 H7B 109.5(3) . . ?
H7A C7 H7B 109.5 . . ?
O2 C7 H7C 109.5(3) . . ?
H7A C7 H7C 109.5 . . ?
H7B C7 H7C 109.5 . . ?

loop_
_geom_bond_atom_site_label_1
_geom_bond_atom_site_label_2
_geom_bond_distance
_geom_bond_site_symmetry_2
_geom_bond_publ_flag
Cu1 N11 1.988(3) . yes
Cu1 N11 1.988(3) 3 ?
Cu1 N21 2.012(3) . yes
Cu1 N21 2.012(3) 3 ?
Cu1 N33 2.546(5) 1_455 yes
N11 N12 1.218(5) . yes
N11 Cu2 2.020(4) . yes
N12 N13 1.144(6) . yes
N21 N22 1.210(5) . yes
N21 Cu2 2.044(4) . yes
N22 N23 1.144(5) . yes
O3 C8 1.225(6) . yes
O3 Cu2 2.311(4) . yes
C8 N2 1.310(6) . yes
C8 H8 0.86(5) . ?
N2 C9 1.440(7) . yes
N2 C10 1.453(7) . yes
C9 H9A 0.96 . ?
C9 H9B 0.96 . ?
C9 H9C 0.96 . ?
C10 H10A 0.96 . ?
C10 H10B 0.96 . ?
C10 H10C 0.96 . ?
N31 N32 1.190(5) . yes
N31 Cu2 1.959(4) . yes
N32 N33 1.149(5) . yes
Cu2 N1 2.004(3) . yes
N1 C1 1.335(5) . yes
N1 C5 1.335(6) . yes
C1 C2 1.374(6) . yes
C1 H1 0.93 . ?
C2 C3 1.378(7) . yes
C2 H2 0.93 . ?
C3 C4 1.372(6) . yes
C3 C6 1.504(6) . yes
C4 C5 1.373(6) . yes
C4 H4 0.93 . ?
C5 H5 0.93 . ?
C6 O1 1.192(6) . yes
C6 O2 1.319(7) . yes
O2 C7 1.463(6) . yes
C7 H7A 0.96 . ?
C7 H7B 0.96 . ?
C7 H7C 0.96 . ?

loop_
_geom_torsion_atom_site_label_1
_geom_torsion_atom_site_label_2
_geom_torsion_atom_site_label_3
_geom_torsion_atom_site_label_4
_geom_torsion
_geom_torsion_site_symmetry_1
_geom_torsion_site_symmetry_2
_geom_torsion_site_symmetry_3
_geom_torsion_site_symmetry_4
_geom_torsion_publ_flag
N11 Cu1 N11 N12 -5.0(1000) 3 . . . ?
N21 Cu1 N11 N12 -143.2(4) . . . . ?
N21 Cu1 N11 N12 36.8(4) 3 . . . ?
N11 Cu1 N11 Cu2 140.3(1000) 3 . . . ?
N21 Cu1 N11 Cu2 1.9(2) . . . . ?
N21 Cu1 N11 Cu2 -178.1(2) 3 . . . ?
Cu1 N11 N12 N13 -124.3(119) . . . . ?
Cu2 N11 N12 N13 97.4(120) . . . . ?
N11 Cu1 N21 N22 131.5(4) . . . . ?
N11 Cu1 N21 N22 -48.5(4) 3 . . . ?
N21 Cu1 N21 N22 107.3(1000) 3 . . . ?
N11 Cu1 N21 Cu2 -1.9(2) . . . . ?
N11 Cu1 N21 Cu2 178.1(2) 3 . . . ?
N21 Cu1 N21 Cu2 -26.1(1000) 3 . . . ?
Cu1 N21 N22 N23 145.4(127) . . . . ?
Cu2 N21 N22 N23 -90.8(128) . . . . ?
Cu2 O3 C8 N2 134.2(5) . . . . ?
O3 C8 N2 C9 -175.9(6) . . . . ?
O3 C8 N2 C10 -3.4(8) . . . . ?
Cu2 N31 N32 N33 161.4(94) . . . . ?
N32 N31 Cu2 N1 0.8(5) . . . . ?
N32 N31 Cu2 N11 -170.0(4) . . . . ?
N32 N31 Cu2 N21 -116.3(5) . . . . ?
N32 N31 Cu2 O3 91.3(4) . . . . ?
N12 N11 Cu2 N31 -48.5(4) . . . . ?
Cu1 N11 Cu2 N31 164.7(2) . . . . ?
N12 N11 Cu2 N1 -177.1(6) . . . . ?
Cu1 N11 Cu2 N1 36.1(8) . . . . ?
N12 N11 Cu2 N21 145.0(4) . . . . ?
Cu1 N11 Cu2 N21 -1.9(2) . . . . ?
N12 N11 Cu2 O3 53.0(4) . . . . ?
Cu1 N11 Cu2 O3 -93.9(2) . . . . ?
N22 N21 Cu2 N31 173.4(5) . . . . ?
Cu1 N21 Cu2 N31 -53.2(6) . . . . ?
N22 N21 Cu2 N1 55.7(3) . . . . ?
Cu1 N21 Cu2 N1 -170.9(2) . . . . ?
N22 N21 Cu2 N11 -131.5(3) . . . . ?
Cu1 N21 Cu2 N11 1.9(2) . . . . ?
N22 N21 Cu2 O3 -33.7(3) . . . . ?
Cu1 N21 Cu2 O3 99.7(2) . . . . ?
C8 O3 Cu2 N31 103.8(5) . . . . ?
C8 O3 Cu2 N1 -160.0(5) . . . . ?
C8 O3 Cu2 N11 11.0(5) . . . . ?
C8 O3 Cu2 N21 -68.6(5) . . . . ?
N31 Cu2 N1 C1 78.9(4) . . . . ?
N11 Cu2 N1 C1 -153.0(6) . . . . ?
N21 Cu2 N1 C1 -115.8(3) . . . . ?
O3 Cu2 N1 C1 -22.3(3) . . . . ?
N31 Cu2 N1 C5 -104.6(3) . . . . ?
N11 Cu2 N1 C5 23.6(9) . . . . ?
N21 Cu2 N1 C5 60.8(3) . . . . ?
O3 Cu2 N1 C5 154.3(3) . . . . ?
C5 N1 C1 C2 -2.6(6) . . . . ?
Cu2 N1 C1 C2 174.0(3) . . . . ?
N1 C1 C2 C3 0.3(7) . . . . ?
C1 C2 C3 C4 2.3(7) . . . . ?
C1 C2 C3 C6 -177.8(4) . . . . ?
C2 C3 C4 C5 -2.6(7) . . . . ?
C6 C3 C4 C5 177.5(4) . . . . ?
C1 N1 C5 C4 2.3(6) . . . . ?
Cu2 N1 C5 C4 -174.5(3) . . . . ?
C3 C4 C5 N1 0.3(7) . . . . ?
C4 C3 C6 O1 -176.2(6) . . . . ?
C2 C3 C6 O1 3.9(8) . . . . ?
C4 C3 C6 O2 2.9(7) . . . . ?
C2 C3 C6 O2 -177.0(4) . . . . ?
O1 C6 O2 C7 0.6(9) . . . . ?
C3 C6 O2 C7 -178.5(5) . . . . ?
